data_7040778
loop_
_publ_author_name
'Sommer, Michael G.'
'Rechkemmer, Yvonne'
'Suntrup, Lisa'
'Hohloch, Stephan'
'van der Meer, Margarethe'
'van Slageren, Joris'
'Sarkar, Biprajit'

_publ_section_title
;
 Structural snapshots in the copper(ii) induced azide-nitrile
 cycloaddition: effects of peripheral ligand substituents on the formation
 of unsupported \m1,1-azido vs.\m1,4-tetrazolato bridged complexes.
;
_journal_issue 44
_journal_name_full 'Dalton transactions (Cambridge, England : 2003)'
_journal_page_first 17770
_journal_page_last 17781
_journal_paper_doi 10.1039/c6dt03073d
_journal_volume 45
_journal_year 2016
_chemical_formula_sum 'C55 H80 Cl2 Cu N12 O9'
_chemical_formula_weight 1187.75
_space_group_crystal_system orthorhombic
_space_group_IT_number 61
_space_group_name_Hall '-P 2ac 2ab'
_space_group_name_H-M_alt 'P b c a'
_symmetry_space_group_name_Hall '-P 2ac 2ab'
_symmetry_space_group_name_H-M 'P b c a'
_atom_sites_solution_hydrogens geom
_audit_creation_method SHELXL-2014/7
_audit_update_record
;
2016-09-17 deposited with the CCDC.
2016-09-30 downloaded from the CCDC.
;
_cell_angle_alpha 90
_cell_angle_beta 90
_cell_angle_gamma 90
_cell_formula_units_Z 8
_cell_length_a 20.6306(14)
_cell_length_b 23.3947(16)
_cell_length_c 26.1819(17)
_cell_measurement_reflns_used 8897
_cell_measurement_temperature 118(2)
_cell_measurement_theta_max 25.394
_cell_measurement_theta_min 2.294
_cell_volume 12636.6(15)
_computing_cell_refinement 'APEX2 (Bruker, 2012)'
_computing_data_collection 'APEX2 (Bruker, 2012)'
_computing_data_reduction 'SAINT+ (Bruker, 2009)'
_computing_molecular_graphics 'Diamond 3D, Version 4.0 (Brandenburg, 2014)'
_computing_publication_material shelxle
_computing_structure_refinement 'SHELXL-2014/7 (Sheldrick, 2014)'
_computing_structure_solution 'intrinsic phasing'
_diffrn_ambient_temperature 118(2)
_diffrn_measured_fraction_theta_full 0.998
_diffrn_measured_fraction_theta_max 0.996
_diffrn_measurement_device_type 'Bruker D8 Venture'
_diffrn_measurement_method 'omega + phi scans'
_diffrn_radiation_type MoK\a
_diffrn_radiation_wavelength 0.71073
_diffrn_reflns_av_R_equivalents 0.0694
_diffrn_reflns_av_unetI/netI 0.0349
_diffrn_reflns_Laue_measured_fraction_full 0.998
_diffrn_reflns_Laue_measured_fraction_max 0.996
_diffrn_reflns_limit_h_max 24
_diffrn_reflns_limit_h_min -22
_diffrn_reflns_limit_k_max 28
_diffrn_reflns_limit_k_min -28
_diffrn_reflns_limit_l_max 31
_diffrn_reflns_limit_l_min -30
_diffrn_reflns_number 123313
_diffrn_reflns_point_group_measured_fraction_full 0.998
_diffrn_reflns_point_group_measured_fraction_max 0.996
_diffrn_reflns_theta_full 25.242
_diffrn_reflns_theta_max 25.394
_diffrn_reflns_theta_min 2.294
_exptl_absorpt_coefficient_mu 0.490
_exptl_absorpt_correction_T_max 0.7452
_exptl_absorpt_correction_T_min 0.6320
_exptl_absorpt_correction_type multi-scan
_exptl_absorpt_process_details 'Blessing, 1995'
_exptl_crystal_colour blue
_exptl_crystal_density_diffrn 1.249
_exptl_crystal_description block
_exptl_crystal_F_000 5032
_exptl_crystal_size_max 0.33
_exptl_crystal_size_mid 0.30
_exptl_crystal_size_min 0.15
_refine_diff_density_max 0.919
_refine_diff_density_min -0.900
_refine_diff_density_rms 0.069
_refine_ls_extinction_method none
_refine_ls_goodness_of_fit_ref 0.991
_refine_ls_hydrogen_treatment constr
_refine_ls_matrix_type full
_refine_ls_number_parameters 755
_refine_ls_number_reflns 11591
_refine_ls_number_restraints 0
_refine_ls_restrained_S_all 0.991
_refine_ls_R_factor_all 0.0775
_refine_ls_R_factor_gt 0.0544
_refine_ls_shift/su_max 0.020
_refine_ls_shift/su_mean 0.000
_refine_ls_structure_factor_coef Fsqd
_refine_ls_weighting_details 'w=1/[\s^2^(Fo^2^)+(0.0658P)^2^+26.4684P] where P=(Fo^2^+2Fc^2^)/3'
_refine_ls_weighting_scheme calc
_refine_ls_wR_factor_gt 0.1318
_refine_ls_wR_factor_ref 0.1464
_reflns_Friedel_coverage 0.000
_reflns_number_gt 8897
_reflns_number_total 11591
_reflns_threshold_expression 'I > 2\s(I)'
_cod_data_source_file c6dt03073d2.cif
_cod_data_source_block bip149_a
_cod_depositor_comments 'Adding full bibliography for 7040774--7040780.cif.'
_cod_database_code 7040778
_shelx_shelxl_version_number 2014/7
_shelx_space_group_comment
;
The symmetry employed for this shelxl refinement is uniquely defined
by the following loop, which should always be used as a source of
symmetry information in preference to the above space-group names.
They are only intended as comments.
;

loop_
_space_group_symop_operation_xyz
'x, y, z'
'-x+1/2, -y, z+1/2'
'-x, y+1/2, -z+1/2'
'x+1/2, -y+1/2, -z'
'-x, -y, -z'
'x-1/2, y, -z-1/2'
'x, -y-1/2, z-1/2'
'-x-1/2, y-1/2, z'

loop_
_atom_site_label
_atom_site_type_symbol
_atom_site_fract_x
_atom_site_fract_y
_atom_site_fract_z
_atom_site_U_iso_or_equiv
_atom_site_adp_type
_atom_site_occupancy
_atom_site_site_symmetry_order
_atom_site_calc_flag
_atom_site_refinement_flags_posn
_atom_site_refinement_flags_adp
_atom_site_refinement_flags_occupancy
_atom_site_disorder_assembly
_atom_site_disorder_group
Cu1 Cu 0.68341(2) 0.63017(2) 0.50553(2) 0.02065(11) Uani 1 1 d . . . . .
C1 C 0.77100(17) 0.73152(14) 0.47972(14) 0.0342(8) Uani 1 1 d . . . . .
N1 N 0.62273(11) 0.55957(10) 0.51305(9) 0.0182(5) Uani 1 1 d . . . . .
Cl1 Cl 0.36447(4) 0.62238(3) 0.42637(3) 0.0366(2) Uani 1 1 d . . . . .
Cl2 Cl 0.46005(5) 0.55531(4) 0.63426(4) 0.0526(3) Uani 1 1 d . . . . .
C2 C 0.81367(19) 0.77601(16) 0.46031(18) 0.0503(10) Uani 1 1 d . . . . .
H2A H 0.8489 0.7581 0.4402 0.060 Uiso 1 1 calc R U . . .
H2B H 0.8337 0.7963 0.4895 0.060 Uiso 1 1 calc R U . . .
N2 N 0.73831(13) 0.69696(11) 0.49498(11) 0.0300(6) Uani 1 1 d . . . . .
N10 N 0.73197(11) 0.58575(10) 0.56628(9) 0.0209(5) Uani 1 1 d . . . . .
C9 C 0.6046(3) 0.6492(3) 0.7294(2) 0.0860(18) Uani 1 1 d . . . . .
H9A H 0.6264 0.6126 0.7372 0.103 Uiso 1 1 calc R U . . .
H9B H 0.5712 0.6422 0.7029 0.103 Uiso 1 1 calc R U . . .
C8 C 0.7281(5) 0.7233(3) 0.6470(3) 0.138(4) Uani 1 1 d . . . . .
H8A H 0.7426 0.7115 0.6130 0.207 Uiso 1 1 calc R U . . .
H8B H 0.7655 0.7249 0.6701 0.207 Uiso 1 1 calc R U . . .
H8C H 0.7080 0.7612 0.6450 0.207 Uiso 1 1 calc R U . . .
C7 C 0.6747(5) 0.6766(4) 0.6690(3) 0.140(4) Uani 1 1 d . . . . .
H7A H 0.6384 0.6726 0.6445 0.168 Uiso 1 1 calc R U . . .
H7B H 0.6955 0.6387 0.6731 0.168 Uiso 1 1 calc R U . . .
C6 C 0.4783(3) 0.6639(2) 0.30709(19) 0.0739(15) Uani 1 1 d . . . . .
H6A H 0.4479 0.6463 0.2830 0.111 Uiso 1 1 calc R U . . .
H6B H 0.5078 0.6894 0.2885 0.111 Uiso 1 1 calc R U . . .
H6C H 0.4540 0.6861 0.3325 0.111 Uiso 1 1 calc R U . . .
C5 C 0.5169(2) 0.61796(18) 0.33365(17) 0.0579(11) Uani 1 1 d . . . . .
H5A H 0.5400 0.5947 0.3078 0.069 Uiso 1 1 calc R U . . .
H5B H 0.4870 0.5924 0.3525 0.069 Uiso 1 1 calc R U . . .
C4 C 0.5647(2) 0.64268(18) 0.36985(16) 0.0487(10) Uani 1 1 d . . . . .
C3 C 0.7790(3) 0.8181(2) 0.4276(2) 0.0833(17) Uani 1 1 d . . . . .
H3A H 0.8096 0.8472 0.4156 0.125 Uiso 1 1 calc R U . . .
H3B H 0.7445 0.8365 0.4475 0.125 Uiso 1 1 calc R U . . .
H3C H 0.7599 0.7984 0.3982 0.125 Uiso 1 1 calc R U . . .
C10 C 0.62308(14) 0.54422(12) 0.56855(11) 0.0204(6) Uani 1 1 d . . . . .
H10A H 0.5971 0.5722 0.5883 0.025 Uiso 1 1 calc R U . . .
H10B H 0.6041 0.5058 0.5736 0.025 Uiso 1 1 calc R U . . .
O10 O 0.41884(13) 0.59150(11) 0.44741(11) 0.0508(7) Uani 1 1 d . . . . .
N11 N 0.79146(12) 0.57884(10) 0.58404(9) 0.0223(5) Uani 1 1 d . . . . .
C11 C 0.69190(14) 0.54495(12) 0.58617(11) 0.0195(6) Uani 1 1 d . . . . .
O11 O 0.30887(14) 0.60965(11) 0.45732(12) 0.0536(7) Uani 1 1 d . . . . .
N12 N 0.78807(12) 0.53372(10) 0.61600(9) 0.0213(5) Uani 1 1 d . . . . .
C12 C 0.72760(14) 0.51152(12) 0.61814(11) 0.0209(6) Uani 1 1 d . . . . .
H12 H 0.7132 0.4797 0.6376 0.025 Uiso 1 1 calc R U . . .
O12 O 0.35444(18) 0.60422(14) 0.37555(11) 0.0730(11) Uani 1 1 d . . . . .
C13 C 0.84571(14) 0.51149(14) 0.64076(11) 0.0267(7) Uani 1 1 d . . . . .
O13 O 0.37901(15) 0.68236(10) 0.42807(12) 0.0581(8) Uani 1 1 d . . . . .
C14 C 0.87506(15) 0.46366(15) 0.61869(12) 0.0309(7) Uani 1 1 d . . . . .
C16 C 0.94998(17) 0.46536(19) 0.68922(15) 0.0485(11) Uani 1 1 d . . . . .
H16 H 0.9858 0.4488 0.7066 0.058 Uiso 1 1 calc R U . . .
C15 C 0.92838(17) 0.44126(17) 0.64438(14) 0.0412(9) Uani 1 1 d . . . . .
H15 H 0.9502 0.4089 0.6308 0.049 Uiso 1 1 calc R U . . .
C17 C 0.92028(18) 0.51317(18) 0.70934(14) 0.0445(10) Uani 1 1 d . . . . .
H17 H 0.9365 0.5294 0.7400 0.053 Uiso 1 1 calc R U . . .
C18 C 0.86671(16) 0.53810(15) 0.68533(12) 0.0328(8) Uani 1 1 d . . . . .
N20 N 0.71774(11) 0.58550(10) 0.44609(9) 0.0208(5) Uani 1 1 d . . . . .
C19 C 0.5728(5) 0.6746(4) 0.7786(4) 0.168(4) Uani 1 1 d . . . . .
H19A H 0.5444 0.6458 0.7942 0.252 Uiso 1 1 calc R U . . .
H19B H 0.5472 0.7084 0.7695 0.252 Uiso 1 1 calc R U . . .
H19C H 0.6068 0.6854 0.8029 0.252 Uiso 1 1 calc R U . . .
C20 C 0.64703(14) 0.51104(12) 0.48106(11) 0.0209(6) Uani 1 1 d . . . . .
H20A H 0.6100 0.4890 0.4672 0.025 Uiso 1 1 calc R U . . .
H20B H 0.6738 0.4850 0.5021 0.025 Uiso 1 1 calc R U . . .
O20 O 0.47350(12) 0.51460(11) 0.59552(9) 0.0416(6) Uani 1 1 d . . . . .
N21 N 0.75505(12) 0.59853(11) 0.40691(9) 0.0230(5) Uani 1 1 d . . . . .
C21 C 0.68665(14) 0.53485(12) 0.43821(11) 0.0206(6) Uani 1 1 d . . . . .
C23 C 0.78680(15) 0.55300(13) 0.32785(11) 0.0255(7) Uani 1 1 d . . . . .
N22 N 0.74734(12) 0.55554(11) 0.37363(9) 0.0242(6) Uani 1 1 d . . . . .
C22 C 0.70503(14) 0.51575(13) 0.39122(11) 0.0236(6) Uani 1 1 d . . . . .
H22 H 0.6912 0.4819 0.3744 0.028 Uiso 1 1 calc R U . . .
C25 C 0.81086(17) 0.58477(15) 0.24382(12) 0.0347(8) Uani 1 1 d . . . . .
H25 H 0.8029 0.6090 0.2154 0.042 Uiso 1 1 calc R U . . .
C24 C 0.77218(16) 0.58942(14) 0.28706(12) 0.0309(7) Uani 1 1 d . . . . .
C26 C 0.86078(17) 0.54550(15) 0.24153(13) 0.0381(9) Uani 1 1 d . . . . .
H26 H 0.8858 0.5423 0.2112 0.046 Uiso 1 1 calc R U . . .
C27 C 0.87463(16) 0.51081(15) 0.28291(13) 0.0344(8) Uani 1 1 d . . . . .
H27 H 0.9093 0.4842 0.2807 0.041 Uiso 1 1 calc R U . . .
O300 O 0.6538(3) 0.6932(2) 0.7106(2) 0.142(2) Uani 1 1 d . . . . .
C300 C 0.48792(18) 0.75516(14) 0.63673(13) 0.0363(8) Uani 1 1 d . . . . .
H300 H 0.5097 0.7201 0.6233 0.044 Uiso 1 1 calc R U . . .
C301 C 0.4313(2) 0.7357(2) 0.66931(19) 0.0689(14) Uani 1 1 d . . . . .
H30A H 0.4010 0.7136 0.6483 0.103 Uiso 1 1 calc R U . . .
H30B H 0.4090 0.7691 0.6834 0.103 Uiso 1 1 calc R U . . .
H30C H 0.4473 0.7117 0.6973 0.103 Uiso 1 1 calc R U . . .
C302 C 0.5376(2) 0.78730(19) 0.66882(17) 0.0621(13) Uani 1 1 d . . . . .
H30D H 0.5745 0.7981 0.6473 0.093 Uiso 1 1 calc R U . . .
H30E H 0.5527 0.7627 0.6967 0.093 Uiso 1 1 calc R U . . .
H30F H 0.5176 0.8218 0.6831 0.093 Uiso 1 1 calc R U . . .
C303 C 0.48622(18) 0.79048(14) 0.44464(13) 0.0353(8) Uani 1 1 d . . . . .
H303 H 0.4877 0.7478 0.4434 0.042 Uiso 1 1 calc R U . . .
C304 C 0.4396(2) 0.81038(17) 0.40253(16) 0.0583(12) Uani 1 1 d . . . . .
H30G H 0.3953 0.7990 0.4113 0.087 Uiso 1 1 calc R U . . .
H30H H 0.4520 0.7928 0.3700 0.087 Uiso 1 1 calc R U . . .
H30I H 0.4419 0.8521 0.3994 0.087 Uiso 1 1 calc R U . . .
C305 C 0.5552(2) 0.81233(16) 0.43435(15) 0.0481(10) Uani 1 1 d . . . . .
H30J H 0.5845 0.7980 0.4609 0.072 Uiso 1 1 calc R U . . .
H30K H 0.5553 0.8542 0.4347 0.072 Uiso 1 1 calc R U . . .
H30L H 0.5698 0.7987 0.4009 0.072 Uiso 1 1 calc R U . . .
C205 C 0.92775(17) 0.47672(16) 0.38486(14) 0.0382(8) Uani 1 1 d . . . . .
H20C H 0.9436 0.5160 0.3882 0.057 Uiso 1 1 calc R U . . .
H20D H 0.9503 0.4578 0.3566 0.057 Uiso 1 1 calc R U . . .
H20E H 0.9361 0.4559 0.4167 0.057 Uiso 1 1 calc R U . . .
C204 C 0.8292(2) 0.41694(16) 0.36718(16) 0.0473(10) Uani 1 1 d . . . . .
H20F H 0.7823 0.4182 0.3618 0.071 Uiso 1 1 calc R U . . .
H20G H 0.8388 0.3943 0.3978 0.071 Uiso 1 1 calc R U . . .
H20H H 0.8501 0.3993 0.3375 0.071 Uiso 1 1 calc R U . . .
C203 C 0.85500(16) 0.47753(14) 0.37420(13) 0.0328(8) Uani 1 1 d . . . . .
H203 H 0.8329 0.4945 0.4046 0.039 Uiso 1 1 calc R U . . .
C202 C 0.6752(2) 0.6320(2) 0.24250(17) 0.0585(12) Uani 1 1 d . . . . .
H20I H 0.6398 0.6595 0.2465 0.088 Uiso 1 1 calc R U . . .
H20J H 0.6573 0.5936 0.2378 0.088 Uiso 1 1 calc R U . . .
H20K H 0.7013 0.6423 0.2126 0.088 Uiso 1 1 calc R U . . .
C201 C 0.7455(2) 0.69269(17) 0.3000(2) 0.0685(14) Uani 1 1 d . . . . .
H20L H 0.7099 0.7202 0.3036 0.103 Uiso 1 1 calc R U . . .
H20M H 0.7733 0.7040 0.2715 0.103 Uiso 1 1 calc R U . . .
H20N H 0.7710 0.6920 0.3316 0.103 Uiso 1 1 calc R U . . .
C200 C 0.71762(18) 0.63294(15) 0.28981(14) 0.0378(8) Uani 1 1 d . . . . .
H200 H 0.6897 0.6226 0.3196 0.045 Uiso 1 1 calc R U . . .
C105 C 0.8777(2) 0.63385(18) 0.72956(15) 0.0565(12) Uani 1 1 d . . . . .
H10C H 0.8530 0.6681 0.7388 0.085 Uiso 1 1 calc R U . . .
H10D H 0.9103 0.6437 0.7038 0.085 Uiso 1 1 calc R U . . .
H10E H 0.8992 0.6186 0.7600 0.085 Uiso 1 1 calc R U . . .
C104 C 0.7842(2) 0.56945(18) 0.74920(16) 0.0535(11) Uani 1 1 d . . . . .
H10F H 0.7601 0.6026 0.7620 0.080 Uiso 1 1 calc R U . . .
H10G H 0.8083 0.5518 0.7773 0.080 Uiso 1 1 calc R U . . .
H10H H 0.7538 0.5416 0.7348 0.080 Uiso 1 1 calc R U . . .
C103 C 0.83162(19) 0.58880(16) 0.70782(13) 0.0405(9) Uani 1 1 d . . . . .
H103 H 0.8059 0.6071 0.6799 0.049 Uiso 1 1 calc R U . . .
C102 C 0.8575(2) 0.37377(18) 0.56584(18) 0.0620(12) Uani 1 1 d . . . . .
H10I H 0.8345 0.3597 0.5356 0.093 Uiso 1 1 calc R U . . .
H10J H 0.8383 0.3569 0.5966 0.093 Uiso 1 1 calc R U . . .
H10K H 0.9033 0.3630 0.5636 0.093 Uiso 1 1 calc R U . . .
C101 C 0.8874(3) 0.4654(2) 0.52392(18) 0.0813(16) Uani 1 1 d . . . . .
H10L H 0.8727 0.4479 0.4919 0.122 Uiso 1 1 calc R U . . .
H10M H 0.9341 0.4592 0.5279 0.122 Uiso 1 1 calc R U . . .
H10N H 0.8785 0.5065 0.5231 0.122 Uiso 1 1 calc R U . . .
N100 N 0.60110(19) 0.66198(17) 0.39750(14) 0.0585(10) Uani 1 1 d . . . . .
C38 C 0.46470(15) 0.80725(13) 0.49771(13) 0.0287(7) Uani 1 1 d . . . . .
C37 C 0.42690(17) 0.85599(14) 0.50668(15) 0.0369(8) Uani 1 1 d . . . . .
H37 H 0.4128 0.8786 0.4786 0.044 Uiso 1 1 calc R U . . .
C36 C 0.40992(17) 0.87155(14) 0.55545(16) 0.0398(9) Uani 1 1 d . . . . .
H36 H 0.3841 0.9047 0.5605 0.048 Uiso 1 1 calc R U . . .
C35 C 0.42944(17) 0.84018(14) 0.59732(15) 0.0377(9) Uani 1 1 d . . . . .
H35 H 0.4175 0.8523 0.6307 0.045 Uiso 1 1 calc R U . . .
C34 C 0.46693(15) 0.79032(13) 0.59101(13) 0.0295(7) Uani 1 1 d . . . . .
C33 C 0.48355(14) 0.77623(12) 0.54108(12) 0.0245(7) Uani 1 1 d . . . . .
C100 C 0.85185(18) 0.43845(15) 0.56844(13) 0.0379(8) Uani 1 1 d . . . . .
H100 H 0.8049 0.4483 0.5648 0.045 Uiso 1 1 calc R U . . .
N32 N 0.51973(12) 0.72388(10) 0.53245(9) 0.0222(5) Uani 1 1 d . . . . .
C32 C 0.49465(14) 0.67205(12) 0.52034(11) 0.0219(6) Uani 1 1 d . . . . .
H32 H 0.4502 0.6619 0.5173 0.026 Uiso 1 1 calc R U . . .
N31 N 0.58483(11) 0.72338(10) 0.53401(9) 0.0221(5) Uani 1 1 d . . . . .
C31 C 0.54699(14) 0.63795(12) 0.51360(11) 0.0205(6) Uani 1 1 d . . . . .
N30 N 0.60090(12) 0.66996(10) 0.52250(9) 0.0206(5) Uani 1 1 d . . . . .
C30 C 0.55633(13) 0.57733(12) 0.49714(11) 0.0208(6) Uani 1 1 d . . . . .
H30M H 0.5235 0.5525 0.5134 0.025 Uiso 1 1 calc R U . . .
H30N H 0.5517 0.5741 0.4596 0.025 Uiso 1 1 calc R U . . .
C28 C 0.83841(16) 0.51443(14) 0.32781(12) 0.0290(7) Uani 1 1 d . . . . .
O26 O 0.4947(8) 0.6061(6) 0.6237(4) 0.047(3) Uani 0.5 1 d . . P A 1
O21 O 0.5078(3) 0.5326(2) 0.68077(18) 0.0501(14) Uani 0.5 1 d . . P A 1
O25 O 0.4040(3) 0.5607(3) 0.6577(3) 0.0589(19) Uani 0.5 1 d . . P A 1
O24 O 0.5021(8) 0.5965(7) 0.6437(5) 0.064(4) Uani 0.5 1 d . . P A 2
O23 O 0.3998(3) 0.5889(2) 0.6050(2) 0.0522(15) Uani 0.5 1 d . . P A 2
O22 O 0.4263(4) 0.5274(3) 0.6717(2) 0.0617(19) Uani 0.5 1 d . . P A 2

loop_
_atom_site_aniso_label
_atom_site_aniso_U_11
_atom_site_aniso_U_22
_atom_site_aniso_U_33
_atom_site_aniso_U_23
_atom_site_aniso_U_13
_atom_site_aniso_U_12
Cu1 0.01928(19) 0.01600(18) 0.0267(2) 0.00056(14) 0.00142(15) -0.00301(14)
C1 0.0320(19) 0.0276(18) 0.043(2) -0.0034(15) 0.0010(15) 0.0000(15)
N1 0.0182(12) 0.0164(11) 0.0200(12) -0.0009(9) -0.0010(10) -0.0005(10)
Cl1 0.0477(5) 0.0260(4) 0.0360(5) 0.0015(3) -0.0077(4) -0.0132(4)
Cl2 0.0650(7) 0.0418(5) 0.0509(6) -0.0192(4) 0.0383(5) -0.0201(5)
C2 0.044(2) 0.034(2) 0.073(3) 0.0071(19) 0.012(2) -0.0082(18)
N2 0.0274(14) 0.0194(13) 0.0432(16) 0.0006(12) 0.0057(12) -0.0040(12)
N10 0.0201(13) 0.0210(12) 0.0216(13) -0.0006(10) -0.0022(10) -0.0031(10)
C9 0.090(4) 0.074(4) 0.094(4) 0.025(3) -0.021(3) -0.020(3)
C8 0.235(10) 0.104(5) 0.075(4) 0.013(4) 0.042(5) 0.088(6)
C7 0.218(10) 0.136(7) 0.065(4) -0.038(4) -0.018(5) 0.120(7)
C6 0.085(4) 0.074(3) 0.063(3) 0.024(3) -0.022(3) -0.037(3)
C5 0.069(3) 0.049(2) 0.056(3) 0.004(2) 0.007(2) -0.013(2)
C4 0.054(3) 0.054(3) 0.038(2) 0.0138(19) 0.012(2) 0.008(2)
C3 0.070(3) 0.060(3) 0.121(5) 0.040(3) 0.013(3) 0.008(3)
C10 0.0208(15) 0.0186(14) 0.0218(15) 0.0019(11) 0.0019(12) -0.0027(12)
O10 0.0478(16) 0.0363(14) 0.0683(19) -0.0028(13) -0.0178(14) -0.0040(12)
N11 0.0228(13) 0.0245(13) 0.0196(13) 0.0011(10) -0.0042(10) -0.0060(10)
C11 0.0215(15) 0.0181(14) 0.0188(14) -0.0025(11) 0.0012(12) -0.0043(12)
O11 0.0533(17) 0.0391(15) 0.0685(19) 0.0012(14) 0.0057(14) 0.0021(13)
N12 0.0209(13) 0.0250(13) 0.0181(13) 0.0013(10) -0.0031(10) -0.0029(11)
C12 0.0215(16) 0.0216(15) 0.0195(15) 0.0004(12) -0.0002(12) -0.0046(12)
O12 0.112(3) 0.071(2) 0.0359(16) 0.0054(14) -0.0195(17) -0.055(2)
C13 0.0197(16) 0.0395(18) 0.0208(16) 0.0084(13) -0.0038(12) -0.0074(14)
O13 0.078(2) 0.0242(13) 0.072(2) 0.0094(13) -0.0223(16) -0.0166(13)
C14 0.0217(17) 0.0397(19) 0.0313(18) 0.0112(15) -0.0019(14) -0.0001(14)
C16 0.0257(19) 0.069(3) 0.051(2) 0.031(2) -0.0136(17) -0.0101(19)
C15 0.0259(18) 0.053(2) 0.045(2) 0.0192(18) -0.0013(16) 0.0030(16)
C17 0.040(2) 0.063(3) 0.031(2) 0.0160(18) -0.0181(16) -0.025(2)
C18 0.0298(18) 0.045(2) 0.0232(17) 0.0089(14) -0.0067(14) -0.0175(15)
N20 0.0181(13) 0.0220(12) 0.0222(13) 0.0022(10) -0.0005(10) -0.0031(10)
C19 0.182(9) 0.178(9) 0.143(8) 0.065(7) 0.036(7) 0.080(8)
C20 0.0229(16) 0.0174(14) 0.0223(15) -0.0016(12) 0.0001(12) -0.0002(12)
O20 0.0352(14) 0.0503(15) 0.0393(14) -0.0211(12) -0.0009(11) -0.0039(12)
N21 0.0218(13) 0.0270(13) 0.0203(13) 0.0006(10) -0.0009(10) -0.0028(11)
C21 0.0185(15) 0.0204(14) 0.0230(15) 0.0000(12) -0.0036(12) -0.0003(12)
C23 0.0251(16) 0.0287(16) 0.0227(16) 0.0002(13) 0.0018(13) -0.0082(13)
N22 0.0246(14) 0.0279(14) 0.0201(13) 0.0008(11) -0.0001(10) -0.0048(11)
C22 0.0227(16) 0.0237(15) 0.0244(16) 0.0001(12) -0.0010(12) -0.0040(13)
C25 0.042(2) 0.0395(19) 0.0228(17) 0.0043(14) -0.0023(15) -0.0155(16)
C24 0.0347(19) 0.0318(17) 0.0262(17) 0.0012(13) -0.0030(14) -0.0128(15)
C26 0.040(2) 0.049(2) 0.0253(18) -0.0026(15) 0.0103(15) -0.0200(17)
C27 0.0312(19) 0.0380(19) 0.0340(19) -0.0030(15) 0.0081(15) -0.0086(15)
O300 0.214(6) 0.079(3) 0.134(4) -0.035(3) -0.090(4) 0.050(4)
C300 0.046(2) 0.0261(17) 0.0370(19) -0.0022(14) 0.0066(16) -0.0026(15)
C301 0.065(3) 0.070(3) 0.072(3) 0.024(3) 0.017(2) -0.010(2)
C302 0.083(3) 0.050(3) 0.053(3) 0.013(2) -0.021(2) -0.018(2)
C303 0.053(2) 0.0189(16) 0.0345(19) 0.0036(13) -0.0074(16) -0.0033(15)
C304 0.092(3) 0.032(2) 0.051(3) 0.0081(18) -0.024(2) 0.000(2)
C305 0.065(3) 0.040(2) 0.039(2) 0.0052(17) 0.0118(19) -0.0063(19)
C205 0.0323(19) 0.042(2) 0.040(2) 0.0059(16) 0.0040(16) 0.0011(16)
C204 0.049(2) 0.038(2) 0.055(2) 0.0084(18) 0.0041(19) -0.0062(18)
C203 0.0299(18) 0.0345(18) 0.0341(19) 0.0060(14) 0.0102(14) 0.0008(14)
C202 0.054(3) 0.068(3) 0.053(3) 0.009(2) -0.019(2) 0.001(2)
C201 0.073(3) 0.037(2) 0.095(4) -0.003(2) -0.021(3) 0.003(2)
C200 0.042(2) 0.037(2) 0.0342(19) 0.0074(15) -0.0062(16) -0.0007(16)
C105 0.081(3) 0.057(3) 0.032(2) 0.0012(18) -0.009(2) -0.036(2)
C104 0.056(3) 0.058(3) 0.046(2) -0.012(2) 0.007(2) -0.019(2)
C103 0.054(2) 0.045(2) 0.0226(18) -0.0019(15) -0.0090(16) -0.0150(18)
C102 0.073(3) 0.049(3) 0.063(3) -0.009(2) -0.017(2) 0.018(2)
C101 0.118(5) 0.088(4) 0.038(3) 0.001(2) 0.006(3) -0.016(3)
N100 0.061(2) 0.068(3) 0.046(2) 0.0078(19) 0.0000(19) 0.011(2)
C38 0.0250(16) 0.0177(15) 0.0434(19) 0.0025(13) -0.0052(14) -0.0049(12)
C37 0.0355(19) 0.0205(16) 0.055(2) 0.0031(15) -0.0082(17) 0.0002(14)
C36 0.0276(18) 0.0231(17) 0.069(3) -0.0045(17) 0.0048(17) 0.0025(14)
C35 0.0327(19) 0.0278(18) 0.053(2) -0.0107(16) 0.0160(17) -0.0060(15)
C34 0.0259(17) 0.0238(16) 0.0387(19) -0.0025(14) 0.0069(14) -0.0064(13)
C33 0.0178(15) 0.0160(14) 0.0397(19) -0.0036(13) 0.0022(13) -0.0034(12)
C100 0.037(2) 0.042(2) 0.0347(19) -0.0036(16) -0.0030(15) 0.0130(16)
N32 0.0221(13) 0.0181(12) 0.0263(14) -0.0002(10) -0.0002(10) -0.0017(10)
C32 0.0203(15) 0.0194(14) 0.0260(16) 0.0005(12) -0.0014(12) -0.0037(12)
N31 0.0199(13) 0.0185(12) 0.0278(14) -0.0008(10) 0.0008(10) -0.0013(10)
C31 0.0220(15) 0.0193(14) 0.0203(15) -0.0006(11) -0.0024(12) -0.0018(12)
N30 0.0218(13) 0.0167(12) 0.0233(13) -0.0012(10) -0.0009(10) -0.0023(10)
C30 0.0170(14) 0.0183(14) 0.0270(16) -0.0008(12) -0.0039(12) -0.0009(11)
C28 0.0308(18) 0.0305(17) 0.0256(17) 0.0000(13) 0.0038(13) -0.0093(14)
O26 0.055(6) 0.031(3) 0.055(7) 0.000(5) 0.019(6) -0.006(3)
O21 0.064(4) 0.060(3) 0.026(3) 0.006(2) -0.015(2) -0.002(3)
O25 0.024(3) 0.082(5) 0.070(5) -0.040(4) 0.017(3) -0.021(3)
O24 0.044(5) 0.067(9) 0.082(10) -0.043(7) 0.004(7) -0.019(6)
O23 0.037(3) 0.033(3) 0.087(5) -0.008(3) -0.010(3) 0.006(2)
O22 0.086(6) 0.071(5) 0.028(3) 0.000(3) 0.021(3) -0.002(4)

loop_
_atom_type_symbol
_atom_type_description
_atom_type_scat_dispersion_real
_atom_type_scat_dispersion_imag
_atom_type_scat_source
C C 0.0033 0.0016 'International Tables Vol C Tables 4.2.6.8 and 6.1.1.4'
H H 0.0000 0.0000 'International Tables Vol C Tables 4.2.6.8 and 6.1.1.4'
B B 0.0013 0.0007 'International Tables Vol C Tables 4.2.6.8 and 6.1.1.4'
N N 0.0061 0.0033 'International Tables Vol C Tables 4.2.6.8 and 6.1.1.4'
F F 0.0171 0.0103 'International Tables Vol C Tables 4.2.6.8 and 6.1.1.4'
Cu Cu 0.3201 1.2651 'International Tables Vol C Tables 4.2.6.8 and 6.1.1.4'
O O 0.0106 0.0060 'International Tables Vol C Tables 4.2.6.8 and 6.1.1.4'
Cl Cl 0.1484 0.1585 'International Tables Vol C Tables 4.2.6.8 and 6.1.1.4'

loop_
_geom_angle_atom_site_label_1
_geom_angle_atom_site_label_2
_geom_angle_atom_site_label_3
_geom_angle
N2 Cu1 N30 98.84(10)
N2 Cu1 N20 95.89(10)
N30 Cu1 N20 136.01(10)
N2 Cu1 N1 177.03(11)
N30 Cu1 N1 80.54(9)
N20 Cu1 N1 82.66(9)
N2 Cu1 N10 102.81(10)
N30 Cu1 N10 117.38(10)
N20 Cu1 N10 99.09(9)
N1 Cu1 N10 80.02(9)
N2 C1 C2 179.5(4)
C30 N1 C10 110.0(2)
C30 N1 C20 111.3(2)
C10 N1 C20 111.1(2)
C30 N1 Cu1 107.75(16)
C10 N1 Cu1 106.22(16)
C20 N1 Cu1 110.32(17)
O12 Cl1 O13 110.73(18)
O12 Cl1 O11 110.62(19)
O13 Cl1 O11 110.62(18)
O12 Cl1 O10 108.8(2)
O13 Cl1 O10 108.37(16)
O11 Cl1 O10 107.56(17)
O24 Cl2 O22 123.3(6)
O25 Cl2 O20 124.7(3)
O24 Cl2 O20 119.8(7)
O22 Cl2 O20 106.9(3)
O25 Cl2 O26 117.1(8)
O20 Cl2 O26 109.0(6)
O25 Cl2 O21 102.2(4)
O20 Cl2 O21 101.2(2)
O26 Cl2 O21 96.4(5)
O24 Cl2 O23 103.5(6)
O22 Cl2 O23 100.1(4)
O20 Cl2 O23 97.7(2)
C1 C2 C3 112.5(4)
C1 C2 H2A 109.1
C3 C2 H2A 109.1
C1 C2 H2B 109.1
C3 C2 H2B 109.1
H2A C2 H2B 107.8
C1 N2 Cu1 166.8(3)
N11 N10 C11 110.0(2)
N11 N10 Cu1 138.80(19)
C11 N10 Cu1 109.76(18)
O300 C9 C19 106.8(6)
O300 C9 H9A 110.4
C19 C9 H9A 110.4
O300 C9 H9B 110.4
C19 C9 H9B 110.4
H9A C9 H9B 108.6
C7 C8 H8A 109.5
C7 C8 H8B 109.5
H8A C8 H8B 109.5
C7 C8 H8C 109.5
H8A C8 H8C 109.5
H8B C8 H8C 109.5
O300 C7 C8 109.4(7)
O300 C7 H7A 109.8
C8 C7 H7A 109.8
O300 C7 H7B 109.8
C8 C7 H7B 109.8
H7A C7 H7B 108.2
C5 C6 H6A 109.5
C5 C6 H6B 109.5
H6A C6 H6B 109.5
C5 C6 H6C 109.5
H6A C6 H6C 109.5
H6B C6 H6C 109.5
C6 C5 C4 111.6(4)
C6 C5 H5A 109.3
C4 C5 H5A 109.3
C6 C5 H5B 109.3
C4 C5 H5B 109.3
H5A C5 H5B 108.0
N100 C4 C5 179.5(5)
C2 C3 H3A 109.5
C2 C3 H3B 109.5
H3A C3 H3B 109.5
C2 C3 H3C 109.5
H3A C3 H3C 109.5
H3B C3 H3C 109.5
C11 C10 N1 107.6(2)
C11 C10 H10A 110.2
N1 C10 H10A 110.2
C11 C10 H10B 110.2
N1 C10 H10B 110.2
H10A C10 H10B 108.5
N10 N11 N12 105.4(2)
C12 C11 N10 108.0(2)
C12 C11 C10 134.2(3)
N10 C11 C10 117.8(2)
N11 N12 C12 112.0(2)
N11 N12 C13 121.0(2)
C12 N12 C13 126.9(2)
N12 C12 C11 104.6(2)
N12 C12 H12 127.7
C11 C12 H12 127.7
C18 C13 C14 124.8(3)
C18 C13 N12 118.0(3)
C14 C13 N12 117.2(3)
C15 C14 C13 116.4(3)
C15 C14 C100 121.4(3)
C13 C14 C100 122.2(3)
C17 C16 C15 120.9(3)
C17 C16 H16 119.5
C15 C16 H16 119.5
C16 C15 C14 120.9(4)
C16 C15 H15 119.5
C14 C15 H15 119.5
C16 C17 C18 121.1(3)
C16 C17 H17 119.4
C18 C17 H17 119.4
C13 C18 C17 115.9(3)
C13 C18 C103 122.0(3)
C17 C18 C103 122.1(3)
N21 N20 C21 111.0(2)
N21 N20 Cu1 133.65(19)
C21 N20 Cu1 113.86(19)
C9 C19 H19A 109.5
C9 C19 H19B 109.5
H19A C19 H19B 109.5
C9 C19 H19C 109.5
H19A C19 H19C 109.5
H19B C19 H19C 109.5
N1 C20 C21 108.7(2)
N1 C20 H20A 110.0
C21 C20 H20A 110.0
N1 C20 H20B 110.0
C21 C20 H20B 110.0
H20A C20 H20B 108.3
N20 N21 N22 105.3(2)
N20 C21 C22 106.9(3)
N20 C21 C20 117.9(2)
C22 C21 C20 135.0(3)
C24 C23 C28 123.9(3)
C24 C23 N22 119.0(3)
C28 C23 N22 117.1(3)
N21 N22 C22 111.8(2)
N21 N22 C23 120.1(2)
C22 N22 C23 127.9(3)
N22 C22 C21 105.1(3)
N22 C22 H22 127.5
C21 C22 H22 127.5
C26 C25 C24 121.1(3)
C26 C25 H25 119.5
C24 C25 H25 119.5
C25 C24 C23 116.8(3)
C25 C24 C200 121.1(3)
C23 C24 C200 122.1(3)
C27 C26 C25 120.7(3)
C27 C26 H26 119.7
C25 C26 H26 119.7
C26 C27 C28 120.9(3)
C26 C27 H27 119.6
C28 C27 H27 119.6
C7 O300 C9 107.7(7)
C34 C300 C301 112.8(3)
C34 C300 C302 111.1(3)
C301 C300 C302 110.9(4)
C34 C300 H300 107.3
C301 C300 H300 107.3
C302 C300 H300 107.3
C300 C301 H30A 109.5
C300 C301 H30B 109.5
H30A C301 H30B 109.5
C300 C301 H30C 109.5
H30A C301 H30C 109.5
H30B C301 H30C 109.5
C300 C302 H30D 109.5
C300 C302 H30E 109.5
H30D C302 H30E 109.5
C300 C302 H30F 109.5
H30D C302 H30F 109.5
H30E C302 H30F 109.5
C38 C303 C304 113.5(3)
C38 C303 C305 110.3(3)
C304 C303 C305 110.7(3)
C38 C303 H303 107.4
C304 C303 H303 107.4
C305 C303 H303 107.4
C303 C304 H30G 109.5
C303 C304 H30H 109.5
H30G C304 H30H 109.5
C303 C304 H30I 109.5
H30G C304 H30I 109.5
H30H C304 H30I 109.5
C303 C305 H30J 109.5
C303 C305 H30K 109.5
H30J C305 H30K 109.5
C303 C305 H30L 109.5
H30J C305 H30L 109.5
H30K C305 H30L 109.5
C203 C205 H20C 109.5
C203 C205 H20D 109.5
H20C C205 H20D 109.5
C203 C205 H20E 109.5
H20C C205 H20E 109.5
H20D C205 H20E 109.5
C203 C204 H20F 109.5
C203 C204 H20G 109.5
H20F C204 H20G 109.5
C203 C204 H20H 109.5
H20F C204 H20H 109.5
H20G C204 H20H 109.5
C205 C203 C204 110.7(3)
C205 C203 C28 111.9(3)
C204 C203 C28 110.6(3)
C205 C203 H203 107.9
C204 C203 H203 107.9
C28 C203 H203 107.9
C200 C202 H20I 109.5
C200 C202 H20J 109.5
H20I C202 H20J 109.5
C200 C202 H20K 109.5
H20I C202 H20K 109.5
H20J C202 H20K 109.5
C200 C201 H20L 109.5
C200 C201 H20M 109.5
H20L C201 H20M 109.5
C200 C201 H20N 109.5
H20L C201 H20N 109.5
H20M C201 H20N 109.5
C202 C200 C24 112.3(3)
C202 C200 C201 111.8(3)
C24 C200 C201 109.9(3)
C202 C200 H200 107.5
C24 C200 H200 107.5
C201 C200 H200 107.5
C103 C105 H10C 109.5
C103 C105 H10D 109.5
H10C C105 H10D 109.5
C103 C105 H10E 109.5
H10C C105 H10E 109.5
H10D C105 H10E 109.5
C103 C104 H10F 109.5
C103 C104 H10G 109.5
H10F C104 H10G 109.5
C103 C104 H10H 109.5
H10F C104 H10H 109.5
H10G C104 H10H 109.5
C18 C103 C105 112.9(3)
C18 C103 C104 110.5(3)
C105 C103 C104 109.8(3)
C18 C103 H103 107.8
C105 C103 H103 107.8
C104 C103 H103 107.8
C100 C102 H10I 109.5
C100 C102 H10J 109.5
H10I C102 H10J 109.5
C100 C102 H10K 109.5
H10I C102 H10K 109.5
H10J C102 H10K 109.5
C100 C101 H10L 109.5
C100 C101 H10M 109.5
H10L C101 H10M 109.5
C100 C101 H10N 109.5
H10L C101 H10N 109.5
H10M C101 H10N 109.5
C37 C38 C33 116.1(3)
C37 C38 C303 121.9(3)
C33 C38 C303 121.9(3)
C36 C37 C38 120.9(3)
C36 C37 H37 119.5
C38 C37 H37 119.5
C37 C36 C35 121.6(3)
C37 C36 H36 119.2
C35 C36 H36 119.2
C36 C35 C34 120.5(3)
C36 C35 H35 119.8
C34 C35 H35 119.8
C33 C34 C35 116.2(3)
C33 C34 C300 122.9(3)
C35 C34 C300 120.9(3)
C34 C33 C38 124.7(3)
C34 C33 N32 118.2(3)
C38 C33 N32 116.9(3)
C101 C100 C102 110.1(4)
C101 C100 C14 110.6(3)
C102 C100 C14 113.7(3)
C101 C100 H100 107.4
C102 C100 H100 107.4
C14 C100 H100 107.4
N31 N32 C32 112.4(2)
N31 N32 C33 121.1(2)
C32 N32 C33 126.5(2)
C31 C32 N32 104.7(3)
C31 C32 H32 127.7
N32 C32 H32 127.7
N30 N31 N32 104.5(2)
C32 C31 N30 107.8(2)
C32 C31 C30 134.4(3)
N30 C31 C30 117.8(2)
N31 N30 C31 110.7(2)
N31 N30 Cu1 134.79(19)
C31 N30 Cu1 113.79(18)
N1 C30 C31 107.6(2)
N1 C30 H30M 110.2
C31 C30 H30M 110.2
N1 C30 H30N 110.2
C31 C30 H30N 110.2
H30M C30 H30N 108.5
C27 C28 C23 116.6(3)
C27 C28 C203 121.0(3)
C23 C28 C203 122.4(3)

loop_
_geom_bond_atom_site_label_1
_geom_bond_atom_site_label_2
_geom_bond_distance
Cu1 N2 1.949(3)
Cu1 N30 1.990(2)
Cu1 N20 2.004(2)
Cu1 N1 2.082(2)
Cu1 N10 2.148(2)
C1 N2 1.126(4)
C1 C2 1.455(5)
N1 C30 1.491(4)
N1 C10 1.497(4)
N1 C20 1.497(4)
Cl1 O12 1.412(3)
Cl1 O13 1.436(3)
Cl1 O11 1.436(3)
Cl1 O10 1.443(3)
Cl2 O25 1.315(6)
Cl2 O24 1.321(15)
Cl2 O22 1.370(6)
Cl2 O20 1.419(2)
Cl2 O26 1.413(14)
Cl2 O21 1.654(5)
Cl2 O23 1.658(5)
C2 C3 1.489(6)
C2 H2A 0.9900
C2 H2B 0.9900
N10 N11 1.322(3)
N10 C11 1.366(4)
C9 O300 1.526(8)
C9 C19 1.563(10)
C9 H9A 0.9900
C9 H9B 0.9900
C8 C7 1.657(12)
C8 H8A 0.9800
C8 H8B 0.9800
C8 H8C 0.9800
C7 O300 1.233(8)
C7 H7A 0.9900
C7 H7B 0.9900
C6 C5 1.509(6)
C6 H6A 0.9800
C6 H6B 0.9800
C6 H6C 0.9800
C5 C4 1.485(7)
C5 H5A 0.9900
C5 H5B 0.9900
C4 N100 1.136(5)
C3 H3A 0.9800
C3 H3B 0.9800
C3 H3C 0.9800
C10 C11 1.493(4)
C10 H10A 0.9900
C10 H10B 0.9900
N11 N12 1.349(3)
C11 C12 1.362(4)
N12 C12 1.352(4)
N12 C13 1.451(4)
C12 H12 0.9500
C13 C18 1.392(4)
C13 C14 1.397(5)
C14 C15 1.392(5)
C14 C100 1.519(5)
C16 C17 1.380(6)
C16 C15 1.377(6)
C16 H16 0.9500
C15 H15 0.9500
C17 C18 1.399(5)
C17 H17 0.9500
C18 C103 1.509(5)
N20 N21 1.318(3)
N20 C21 1.363(4)
C19 H19A 0.9800
C19 H19B 0.9800
C19 H19C 0.9800
C20 C21 1.496(4)
C20 H20A 0.9900
C20 H20B 0.9900
N21 N22 1.340(3)
C21 C22 1.363(4)
C23 C24 1.399(4)
C23 C28 1.396(5)
C23 N22 1.450(4)
N22 C22 1.357(4)
C22 H22 0.9500
C25 C26 1.381(5)
C25 C24 1.389(5)
C25 H25 0.9500
C24 C200 1.519(5)
C26 C27 1.384(5)
C26 H26 0.9500
C27 C28 1.396(4)
C27 H27 0.9500
C300 C34 1.516(5)
C300 C301 1.516(5)
C300 C302 1.524(5)
C300 H300 1.0000
C301 H30A 0.9800
C301 H30B 0.9800
C301 H30C 0.9800
C302 H30D 0.9800
C302 H30E 0.9800
C302 H30F 0.9800
C303 C38 1.511(5)
C303 C304 1.535(5)
C303 C305 1.535(5)
C303 H303 1.0000
C304 H30G 0.9800
C304 H30H 0.9800
C304 H30I 0.9800
C305 H30J 0.9800
C305 H30K 0.9800
C305 H30L 0.9800
C205 C203 1.527(5)
C205 H20C 0.9800
C205 H20D 0.9800
C205 H20E 0.9800
C204 C203 1.525(5)
C204 H20F 0.9800
C204 H20G 0.9800
C204 H20H 0.9800
C203 C28 1.529(5)
C203 H203 1.0000
C202 C200 1.516(5)
C202 H20I 0.9800
C202 H20J 0.9800
C202 H20K 0.9800
C201 C200 1.535(5)
C201 H20L 0.9800
C201 H20M 0.9800
C201 H20N 0.9800
C200 H200 1.0000
C105 C103 1.529(5)
C105 H10C 0.9800
C105 H10D 0.9800
C105 H10E 0.9800
C104 C103 1.528(5)
C104 H10F 0.9800
C104 H10G 0.9800
C104 H10H 0.9800
C103 H103 1.0000
C102 C100 1.519(5)
C102 H10I 0.9800
C102 H10J 0.9800
C102 H10K 0.9800
C101 C100 1.515(6)
C101 H10L 0.9800
C101 H10M 0.9800
C101 H10N 0.9800
C38 C37 1.401(5)
C38 C33 1.403(4)
C37 C36 1.373(5)
C37 H37 0.9500
C36 C35 1.379(5)
C36 H36 0.9500
C35 C34 1.409(5)
C35 H35 0.9500
C34 C33 1.391(4)
C33 N32 1.452(4)
C100 H100 1.0000
N32 N31 1.344(3)
N32 C32 1.356(4)
C32 C31 1.354(4)
C32 H32 0.9500
N31 N30 1.328(3)
C31 N30 1.361(4)
C31 C30 1.495(4)
C30 H30M 0.9900
C30 H30N 0.9900
